data_7016576
loop_
_publ_author_name
'Zhang, Jie'
'Han, Yanan'
'Chen, Zhenxia'
'Zhou, Xigeng'

_publ_section_title
;
 Rare-earth metal-mediated addition/cyclization of the
 2-cyanobenzoamino anion.
;
_journal_issue 36
_journal_name_full 'Dalton transactions (Cambridge, England : 2003)'
_journal_page_first 9098
_journal_page_last 9100
_journal_paper_doi 10.1039/c1dt10990a
_journal_volume 40
_journal_year 2011
_chemical_formula_sum 'C11 H13 Li N2 O'
_chemical_formula_weight 196.17
_chemical_name_systematic
;
?
;
_space_group_IT_number 14
_symmetry_cell_setting monoclinic
_symmetry_space_group_name_Hall '-P 2ybc'
_symmetry_space_group_name_H-M 'P 1 21/c 1'
_atom_sites_solution_hydrogens geom
_atom_sites_solution_primary direct
_atom_sites_solution_secondary difmap
_audit_creation_method SHELXL-97
_cell_angle_alpha 90.00
_cell_angle_beta 99.228(12)
_cell_angle_gamma 90.00
_cell_formula_units_Z 4
_cell_length_a 10.813(10)
_cell_length_b 8.566(8)
_cell_length_c 12.667(11)
_cell_measurement_reflns_used 1287
_cell_measurement_temperature 293(2)
_cell_measurement_theta_max 24.382
_cell_measurement_theta_min 3.042
_cell_volume 1158.1(18)
_computing_cell_refinement 'Bruker SMART'
_computing_data_collection 'Bruker SMART'
_computing_data_reduction 'Bruker SHELXTL'
_computing_molecular_graphics 'Bruker SHELXTL'
_computing_publication_material 'Bruker SHELXTL'
_computing_structure_refinement 'SHELXL-97 (Sheldrick, 1997)'
_computing_structure_solution 'SHELXS-97 (Sheldrick, 1990)'
_diffrn_ambient_temperature 293(2)
_diffrn_measured_fraction_theta_full 0.991
_diffrn_measured_fraction_theta_max 0.991
_diffrn_measurement_device_type 'CCD area detector'
_diffrn_measurement_method 'phi and omega scans'
_diffrn_radiation_monochromator graphite
_diffrn_radiation_source 'fine-focus sealed tube'
_diffrn_radiation_type MoK\a
_diffrn_radiation_wavelength 0.71073
_diffrn_reflns_av_R_equivalents 0.0521
_diffrn_reflns_av_sigmaI/netI 0.0472
_diffrn_reflns_limit_h_max 12
_diffrn_reflns_limit_h_min -12
_diffrn_reflns_limit_k_max 10
_diffrn_reflns_limit_k_min -10
_diffrn_reflns_limit_l_max 12
_diffrn_reflns_limit_l_min -15
_diffrn_reflns_number 4634
_diffrn_reflns_theta_full 25.00
_diffrn_reflns_theta_max 25.00
_diffrn_reflns_theta_min 1.91
_exptl_absorpt_coefficient_mu 0.072
_exptl_absorpt_correction_T_max 0.9928
_exptl_absorpt_correction_T_min 0.9893
_exptl_absorpt_correction_type multi-scan
_exptl_absorpt_process_details sadabs
_exptl_crystal_colour yellow
_exptl_crystal_density_diffrn 1.125
_exptl_crystal_density_method 'not measured'
_exptl_crystal_description prism
_exptl_crystal_F_000 416
_exptl_crystal_size_max 0.15
_exptl_crystal_size_mid 0.12
_exptl_crystal_size_min 0.10
_refine_diff_density_max 0.237
_refine_diff_density_min -0.201
_refine_diff_density_rms 0.051
_refine_ls_extinction_method none
_refine_ls_goodness_of_fit_ref 0.994
_refine_ls_hydrogen_treatment mixed
_refine_ls_matrix_type full
_refine_ls_number_parameters 139
_refine_ls_number_reflns 2021
_refine_ls_number_restraints 1
_refine_ls_restrained_S_all 0.994
_refine_ls_R_factor_all 0.1231
_refine_ls_R_factor_gt 0.0835
_refine_ls_shift/su_max 0.000
_refine_ls_shift/su_mean 0.000
_refine_ls_structure_factor_coef Fsqd
_refine_ls_weighting_details 'calc w=1/[\s^2^(Fo^2^)+(0.1576P)^2^+0.0000P] where P=(Fo^2^+2Fc^2^)/3'
_refine_ls_weighting_scheme calc
_refine_ls_wR_factor_gt 0.2364
_refine_ls_wR_factor_ref 0.2638
_reflns_number_gt 1065
_reflns_number_total 2021
_reflns_threshold_expression >2sigma(I)
_cod_data_source_file c1dt10990a.txt
_cod_data_source_block f80829a
_cod_depositor_comments
;
The following automatic conversions were performed:

'_symmetry_cell_setting' value 'Monoclinic' changed to 'monoclinic'
according to /home/saulius/struct/CIF-dictionaries/cif_core.dic
dictionary named 'cif_core.dic' version 2.4.1 from 2010-06-29.

Automatic conversion script
Id: cif_fix_values 1715 2011-07-08 13:25:40Z adriana 
;
_cod_original_cell_volume 1158.0(18)
_cod_original_sg_symbol_H-M P2(1)/c
_cod_database_code 7016576

loop_
_symmetry_equiv_pos_as_xyz
'x, y, z'
'-x, y+1/2, -z+1/2'
'-x, -y, -z'
'x, -y-1/2, z-1/2'

loop_
_atom_site_label
_atom_site_type_symbol
_atom_site_fract_x
_atom_site_fract_y
_atom_site_fract_z
_atom_site_U_iso_or_equiv
_atom_site_adp_type
_atom_site_occupancy
_atom_site_symmetry_multiplicity
_atom_site_calc_flag
_atom_site_refinement_flags
Li1 Li 0.4837(5) 0.1326(6) -0.0485(3) 0.0748(13) Uani 1 1 d .
N1 N 0.5873(2) 0.0798(3) 0.09883(17) 0.0714(8) Uani 1 1 d D
H1N H 0.551(3) 0.106(3) 0.1490(19) 0.086 Uiso 1 1 d D
N2 N 0.5884(3) 0.2969(3) 0.3403(2) 0.0965(10) Uani 1 1 d .
O1 O 0.3634(3) 0.2927(3) -0.0279(2) 0.1196(10) Uani 1 1 d .
C1 C 0.6595(3) 0.2622(4) 0.2885(2) 0.0756(9) Uani 1 1 d .
C2 C 0.7474(3) 0.2167(3) 0.2221(2) 0.0713(9) Uani 1 1 d .
C3 C 0.8740(4) 0.2597(5) 0.2502(3) 0.1066(13) Uani 1 1 d .
H3A H 0.8988 0.3182 0.3118 0.128 Uiso 1 1 calc R
C4 C 0.9584(4) 0.2182(6) 0.1903(4) 0.1274(16) Uani 1 1 d .
H4A H 1.0424 0.2433 0.2111 0.153 Uiso 1 1 calc R
C5 C 0.9198(3) 0.1373(5) 0.0969(3) 0.1055(12) Uani 1 1 d .
H5A H 0.9779 0.1145 0.0523 0.127 Uiso 1 1 calc R
C6 C 0.7989(3) 0.0898(4) 0.0678(2) 0.0816(9) Uani 1 1 d .
H6A H 0.7777 0.0307 0.0059 0.098 Uiso 1 1 calc R
C7 C 0.7036(3) 0.1282(3) 0.12971(19) 0.0616(8) Uani 1 1 d .
C8 C 0.2674(6) 0.3311(7) -0.1124(4) 0.155(2) Uani 1 1 d .
H8A H 0.2392 0.2398 -0.1548 0.186 Uiso 1 1 calc R
H8B H 0.2949 0.4099 -0.1585 0.186 Uiso 1 1 calc R
C9 C 0.1669(6) 0.3925(9) -0.0562(7) 0.192(3) Uani 1 1 d .
H9A H 0.1227 0.4773 -0.0968 0.230 Uiso 1 1 calc R
H9B H 0.1071 0.3107 -0.0480 0.230 Uiso 1 1 calc R
C10 C 0.2229(6) 0.4439(9) 0.0405(7) 0.210(4) Uani 1 1 d .
H10A H 0.1711 0.4202 0.0943 0.252 Uiso 1 1 calc R
H10B H 0.2348 0.5560 0.0388 0.252 Uiso 1 1 calc R
C11 C 0.3413(6) 0.3669(8) 0.0656(5) 0.211(4) Uani 1 1 d .
H11A H 0.4070 0.4420 0.0893 0.253 Uiso 1 1 calc R
H11B H 0.3393 0.2909 0.1221 0.253 Uiso 1 1 calc R

loop_
_atom_site_aniso_label
_atom_site_aniso_U_11
_atom_site_aniso_U_22
_atom_site_aniso_U_33
_atom_site_aniso_U_23
_atom_site_aniso_U_13
_atom_site_aniso_U_12
Li1 0.094(3) 0.075(3) 0.060(3) 0.000(2) 0.025(2) -0.005(3)
N1 0.0842(17) 0.0802(17) 0.0547(14) -0.0133(11) 0.0260(11) -0.0078(13)
N2 0.119(2) 0.105(2) 0.0687(17) -0.0200(14) 0.0269(16) 0.0101(17)
O1 0.125(2) 0.120(2) 0.111(2) -0.0162(16) 0.0126(16) 0.0410(17)
C1 0.095(2) 0.081(2) 0.0515(16) -0.0113(14) 0.0126(16) 0.0064(17)
C2 0.082(2) 0.0759(19) 0.0567(16) -0.0025(13) 0.0125(14) 0.0007(15)
C3 0.091(3) 0.136(3) 0.089(2) -0.018(2) 0.004(2) -0.017(2)
C4 0.075(2) 0.184(5) 0.126(4) -0.008(3) 0.023(3) -0.006(3)
C5 0.088(3) 0.134(3) 0.102(3) 0.001(2) 0.039(2) 0.015(2)
C6 0.092(2) 0.089(2) 0.0699(18) -0.0048(16) 0.0320(16) 0.0106(18)
C7 0.0737(18) 0.0649(17) 0.0493(14) 0.0015(12) 0.0191(12) 0.0023(14)
C8 0.177(5) 0.160(5) 0.128(4) 0.037(3) 0.027(4) 0.078(4)
C9 0.148(5) 0.220(7) 0.202(6) -0.014(6) 0.013(5) 0.061(5)
C10 0.125(4) 0.249(8) 0.251(8) -0.139(7) 0.014(5) 0.021(4)
C11 0.195(6) 0.253(7) 0.167(5) -0.117(5) -0.027(4) 0.106(6)

loop_
_atom_type_symbol
_atom_type_description
_atom_type_scat_dispersion_real
_atom_type_scat_dispersion_imag
_atom_type_scat_source
C C 0.0033 0.0016 'International Tables Vol C Tables 4.2.6.8 and 6.1.1.4'
H H 0.0000 0.0000 'International Tables Vol C Tables 4.2.6.8 and 6.1.1.4'
Li Li -0.0003 0.0001 'International Tables Vol C Tables 4.2.6.8 and 6.1.1.4'
N N 0.0061 0.0033 'International Tables Vol C Tables 4.2.6.8 and 6.1.1.4'
O O 0.0106 0.0060 'International Tables Vol C Tables 4.2.6.8 and 6.1.1.4'

loop_
_geom_angle_atom_site_label_1
_geom_angle_atom_site_label_2
_geom_angle_atom_site_label_3
_geom_angle
_geom_angle_site_symmetry_1
_geom_angle_site_symmetry_3
O1 Li1 N2 110.1(3) . 4_565
O1 Li1 N1 116.6(3) . 3_655
N2 Li1 N1 105.8(2) 4_565 3_655
O1 Li1 N1 108.2(2) . .
N2 Li1 N1 114.1(3) 4_565 .
N1 Li1 N1 102.1(2) 3_655 .
O1 Li1 Li1 127.1(3) . 3_655
N2 Li1 Li1 122.8(3) 4_565 3_655
N1 Li1 Li1 51.56(18) 3_655 3_655
N1 Li1 Li1 50.54(17) . 3_655
C7 N1 Li1 131.7(2) . 3_655
C7 N1 Li1 123.4(2) . .
Li1 N1 Li1 77.9(2) 3_655 .
C7 N1 H1N 104(2) . .
Li1 N1 H1N 106(2) 3_655 .
Li1 N1 H1N 112(2) . .
C1 N2 Li1 171.0(3) . 4_566
C11 O1 C8 109.5(4) . .
C11 O1 Li1 130.2(3) . .
C8 O1 Li1 119.5(3) . .
N2 C1 C2 179.0(3) . .
C3 C2 C7 122.3(3) . .
C3 C2 C1 119.6(3) . .
C7 C2 C1 118.1(3) . .
C4 C3 C2 121.1(4) . .
C4 C3 H3A 119.5 . .
C2 C3 H3A 119.5 . .
C3 C4 C5 119.1(4) . .
C3 C4 H4A 120.5 . .
C5 C4 H4A 120.5 . .
C6 C5 C4 121.8(3) . .
C6 C5 H5A 119.1 . .
C4 C5 H5A 119.1 . .
C5 C6 C7 121.9(3) . .
C5 C6 H6A 119.1 . .
C7 C6 H6A 119.1 . .
N1 C7 C2 126.2(2) . .
N1 C7 C6 120.0(3) . .
C2 C7 C6 113.8(3) . .
O1 C8 C9 103.0(5) . .
O1 C8 H8A 111.2 . .
C9 C8 H8A 111.2 . .
O1 C8 H8B 111.2 . .
C9 C8 H8B 111.2 . .
H8A C8 H8B 109.1 . .
C10 C9 C8 107.1(6) . .
C10 C9 H9A 110.3 . .
C8 C9 H9A 110.3 . .
C10 C9 H9B 110.3 . .
C8 C9 H9B 110.3 . .
H9A C9 H9B 108.6 . .
C9 C10 C11 107.8(5) . .
C9 C10 H10A 110.1 . .
C11 C10 H10A 110.1 . .
C9 C10 H10B 110.1 . .
C11 C10 H10B 110.1 . .
H10A C10 H10B 108.5 . .
O1 C11 C10 106.8(5) . .
O1 C11 H11A 110.4 . .
C10 C11 H11A 110.4 . .
O1 C11 H11B 110.4 . .
C10 C11 H11B 110.4 . .
H11A C11 H11B 108.6 . .

loop_
_geom_bond_atom_site_label_1
_geom_bond_atom_site_label_2
_geom_bond_distance
_geom_bond_site_symmetry_2
Li1 O1 1.936(6) .
Li1 N2 2.035(6) 4_565
Li1 N1 2.038(5) 3_655
Li1 N1 2.067(5) .
Li1 Li1 2.581(10) 3_655
N1 C7 1.322(3) .
N1 Li1 2.038(5) 3_655
N1 H1N 0.833(18) .
N2 C1 1.129(4) .
N2 Li1 2.035(6) 4_566
O1 C11 1.398(6) .
O1 C8 1.406(5) .
C1 C2 1.420(5) .
C2 C3 1.408(5) .
C2 C7 1.411(4) .
C3 C4 1.325(5) .
C3 H3A 0.9300 .
C4 C5 1.378(6) .
C4 H4A 0.9300 .
C5 C6 1.362(5) .
C5 H5A 0.9300 .
C6 C7 1.429(4) .
C6 H6A 0.9300 .
C8 C9 1.487(8) .
C8 H8A 0.9700 .
C8 H8B 0.9700 .
C9 C10 1.351(7) .
C9 H9A 0.9700 .
C9 H9B 0.9700 .
C10 C11 1.430(7) .
C10 H10A 0.9700 .
C10 H10B 0.9700 .
C11 H11A 0.9700 .
C11 H11B 0.9700 .
